data_7133167
loop_
_publ_author_name
'Gupta, Himanshu'
'Vincenzini, Brett D.'
'Bacon, Alexandra M.'
'Schelter, Eric J.'

_publ_section_title
;
 Assembly of a trapped valent Ce<sup>III/IV</sup>-TCNQ complex through
 metal-ligand redox cooperativity.
;
_journal_issue 54
_journal_name_full 'Chemical communications (Cambridge, England)'
_journal_page_first 6909
_journal_page_last 6912
_journal_paper_doi 10.1039/d4cc01478b
_journal_volume 60
_journal_year 2024
_chemical_formula_moiety 'C72 H64 Ce4 N4, 3(C7 H8)'
_chemical_formula_sum 'C93 H88 Ce4 N4'
_chemical_formula_weight 1822.15
_space_group_crystal_system monoclinic
_space_group_IT_number 14
_space_group_name_Hall '-P 2ybc'
_space_group_name_H-M_alt 'P 1 21/c 1'
_atom_sites_solution_hydrogens geom
_atom_sites_solution_primary dual
_audit_creation_date 2024-03-25
_audit_creation_method
;
Olex2 1.5
(compiled 2021.10.07 svn.r9718050b for OlexSys, GUI svn.r6410)
;
_audit_update_record
;
2024-03-27 deposited with the CCDC.	2024-06-06 downloaded from the CCDC.
;
_cell_angle_alpha 90
_cell_angle_beta 90.1720(10)
_cell_angle_gamma 90
_cell_formula_units_Z 2
_cell_length_a 8.09830(10)
_cell_length_b 17.55890(10)
_cell_length_c 27.1102(2)
_cell_measurement_reflns_used 33616
_cell_measurement_temperature 100
_cell_measurement_theta_max 74.2760
_cell_measurement_theta_min 2.9780
_cell_volume 3854.98(6)
_computing_cell_refinement 'CrysAlisPro 1.171.43.94a (Rigaku OD, 2023)'
_computing_data_collection 'CrysAlisPro system (CCD 43.94a 64-bit (release 20-10-2023))'
_computing_data_reduction 'CrysAlisPro 1.171.43.94a (Rigaku OD, 2023)'
_computing_molecular_graphics 'Olex2 1.5 (Dolomanov et al., 2009)'
_computing_publication_material 'Olex2 1.5 (Dolomanov et al., 2009)'
_computing_structure_refinement 'SHELXL 2019/3 (Sheldrick, 2015)'
_computing_structure_solution 'SHELXT  (Sheldrick, 2015)'
_diffrn_ambient_environment N~2~
_diffrn_ambient_temperature 100
_diffrn_detector 'HPC area detector'
_diffrn_detector_area_resol_mean 10.0000
_diffrn_detector_type HyPix-6000HE
_diffrn_measured_fraction_theta_full 0.997
_diffrn_measured_fraction_theta_max 0.993
_diffrn_measurement_details
;
List of Runs (angles in degrees, time in seconds):

  # Type    Start    End  Width  t~exp~   \w     \q     \k     \f   Frames
#--------------------------------------------------------------------------
  1  \w    -46.00  26.00   0.50    0.31    --  -47.54  38.00 -90.00  144
  2  \w    -30.00  29.00   0.50    0.31    --  -47.54  19.00-180.00  118
  3  \w   -121.00 -32.00   0.50    0.31    --  -47.54 -57.00 120.00  178
  4  \w    -71.00  26.00   0.50    0.31    --  -47.54  77.00  30.00  194
  5  \w    -26.00  40.00   0.50    0.31    --   47.54 -38.00 -90.00  132
  6  \w    -25.00 120.00   0.50    0.31    --   47.54   0.00 -90.00  290
  7  \w    -28.00  24.00   0.50    0.31    --   47.54 -19.00  60.00  104
  8  \w   -115.00 -16.00   0.50    1.23    --  -90.00  80.00 115.26  198
  9  \w   -115.00 -16.00   0.50    1.23    --  -90.00  80.00 115.26  198
 10  \w   -115.00 -16.00   0.50    1.23    --  -90.00  80.00 -37.72  198
 11  \w   -108.00 -64.00   0.50    1.23    --  -90.00  80.00 -37.72   88
 12  \w     42.00  68.00   0.50    1.23    --  113.25 -61.00  30.00   52
 13  \w     54.00 100.00   0.50    1.23    --  113.25 -80.00-114.18   92
 14  \w    100.00 177.00   0.50    1.23    --  113.25  30.00 150.00  154
 15  \w     56.00 138.00   0.50    1.23    --  113.25 -80.00 -88.11  164
 16  \w    100.00 178.00   0.50    1.23    --  113.25  61.00  30.00  156
 17  \w     65.00 137.00   0.50    1.23    --  113.25 -80.00 170.66  144
 18  \w     41.00 138.00   0.50    1.23    --  113.25 -80.00 -62.97  194
 19  \w    100.00 132.00   0.50    1.23    --  113.25  30.00 -60.00   64
 20  \w     41.00 117.00   0.50    1.23    --  113.25 -80.00-141.60  152
 21  \w     62.00  94.00   0.50    1.23    --  113.25 -77.00  30.00   64
 22  \w    153.00 178.00   0.50    1.23    --  113.25  30.00 -60.00   50
 23  \w    143.00 178.00   0.50    1.23    --  113.25  45.00 -30.00   70
 24  \w     41.00  68.00   0.50    1.23    --  113.25 -61.00 120.00   54
 25  \w     43.00  68.00   0.50    1.23    --  113.25 -61.00 -60.00   50
 26  \w     99.00 164.00   0.50    1.23    --  113.25  15.00-150.00  130
 27  \w    100.00 135.00   0.50    1.23    --  113.25  45.00 -30.00   70
 28  \w     95.00 128.00   0.50    1.23    --  113.25 -79.00 -27.25   66
 29  \w    110.00 144.00   0.50    1.23    --  113.25  61.00-120.00   68
 30  \w     42.00  70.00   0.50    1.23    --  113.25 -77.00 150.00   56
 31  \w    146.00 176.00   0.50    1.23    --  113.25  45.00   0.00   60
 32  \w     93.00 141.00   0.50    1.23    --  113.25  77.00   0.00   96
 33  \w    101.00 137.00   0.50    1.23    --  113.25  45.00   0.00   72
 34  \w     60.00  86.00   0.50    1.23    --  113.25 -79.00 -27.25   52
 35  \w     41.00  67.00   0.50    1.23    --  113.25 -61.00  60.00   52
 36  \w    150.00 177.00   0.50    1.23    --  113.25  77.00   0.00   54
 37  \w     48.00  79.00   0.50    1.23    --  113.25 -77.00-180.00   62
 38  \w     53.00  91.00   0.50    1.23    --  113.25 -77.00  90.00   76
 39  \w    100.00 178.00   0.50    1.23    --  113.25  45.00  90.00  156
 40  \w    103.00 157.00   0.50    1.23    --  113.25  30.00 120.00  108
 41  \w     84.00 125.00   0.50    1.23    --  113.25 -79.00 107.65   82
 42  \w     70.00  96.00   0.50    1.23    --  113.25 -77.00 120.00   52
 43  \w    123.00 150.00   0.50    1.23    --  113.25  45.00  60.00   54
 44  \w     66.00 130.00   0.50    1.23    --  113.25 -80.00  61.73  128
;
_diffrn_measurement_device '\k-geometry diffractometer'
_diffrn_measurement_device_type 'XtaLAB Synergy, Dualflex, HyPix'
_diffrn_measurement_method '\w scans'
_diffrn_orient_matrix_type 'CrysAlisPro convention (1999,Acta A55,543-557)'
_diffrn_orient_matrix_UB_11 0.1490728000
_diffrn_orient_matrix_UB_12 -0.0245825000
_diffrn_orient_matrix_UB_13 0.0316726000
_diffrn_orient_matrix_UB_21 0.0321287000
_diffrn_orient_matrix_UB_22 0.0837999000
_diffrn_orient_matrix_UB_23 0.0138738000
_diffrn_orient_matrix_UB_31 -0.1137372000
_diffrn_orient_matrix_UB_32 -0.0085069000
_diffrn_orient_matrix_UB_33 0.0450866000
_diffrn_radiation_monochromator mirror
_diffrn_radiation_probe x-ray
_diffrn_radiation_type 'Cu K\a'
_diffrn_radiation_wavelength 1.54184
_diffrn_reflns_av_R_equivalents 0.0615
_diffrn_reflns_av_unetI/netI 0.0290
_diffrn_reflns_Laue_measured_fraction_full 0.997
_diffrn_reflns_Laue_measured_fraction_max 0.993
_diffrn_reflns_limit_h_max 9
_diffrn_reflns_limit_h_min -10
_diffrn_reflns_limit_k_max 21
_diffrn_reflns_limit_k_min -21
_diffrn_reflns_limit_l_max 33
_diffrn_reflns_limit_l_min -33
_diffrn_reflns_number 61439
_diffrn_reflns_point_group_measured_fraction_full 0.997
_diffrn_reflns_point_group_measured_fraction_max 0.993
_diffrn_reflns_theta_full 67.684
_diffrn_reflns_theta_max 74.503
_diffrn_reflns_theta_min 2.998
_diffrn_source 'micro-focus sealed X-ray tube'
_diffrn_source_type 'PhotonJet (Cu) X-ray Source'
_exptl_absorpt_coefficient_mu 18.257
_exptl_absorpt_correction_T_max 1.00000
_exptl_absorpt_correction_T_min 0.27259
_exptl_absorpt_correction_type multi-scan
_exptl_absorpt_process_details 'SCALE3 ABSPACK'
_exptl_crystal_colour 'dark red'
_exptl_crystal_colour_modifier dark
_exptl_crystal_colour_primary red
_exptl_crystal_density_diffrn 1.570
_exptl_crystal_description plate
_exptl_crystal_F_000 1812
_exptl_crystal_size_max 0.22
_exptl_crystal_size_mid 0.11
_exptl_crystal_size_min 0.01
_refine_diff_density_max 1.262
_refine_diff_density_min -0.772
_refine_diff_density_rms 0.105
_refine_ls_extinction_method none
_refine_ls_goodness_of_fit_ref 1.036
_refine_ls_hydrogen_treatment constr
_refine_ls_matrix_type full
_refine_ls_number_parameters 474
_refine_ls_number_reflns 7821
_refine_ls_number_restraints 42
_refine_ls_restrained_S_all 1.036
_refine_ls_R_factor_all 0.0304
_refine_ls_R_factor_gt 0.0280
_refine_ls_shift/su_max 0.003
_refine_ls_shift/su_mean 0.000
_refine_ls_structure_factor_coef Fsqd
_refine_ls_weighting_details 'w=1/[\s^2^(Fo^2^)+(0.0466P)^2^+4.6224P] where P=(Fo^2^+2Fc^2^)/3'
_refine_ls_weighting_scheme calc
_refine_ls_wR_factor_gt 0.0739
_refine_ls_wR_factor_ref 0.0769
_reflns_Friedel_coverage 0.000
_reflns_number_gt 7312
_reflns_number_total 7821
_reflns_threshold_expression 'I > 2\s(I)'
_cod_data_source_file d4cc01478b2.cif
_cod_data_source_block 40763_Cmpd1
_cod_depositor_comments 'Adding full bibliography for 7133167.cif.'
_cod_database_code 7133167
_shelx_shelxl_version_number 2019/3
_shelx_space_group_comment
;
The symmetry employed for this shelxl refinement is uniquely defined
by the following loop, which should always be used as a source of
symmetry information in preference to the above space-group names.
They are only intended as comments.
;
_olex2_refinement_description
;
1. Fixed Uiso
 At 1.2 times of:
  All C(H) groups
 At 1.5 times of:
  All C(H,H,H) groups
2. Uiso/Uaniso restraints and constraints
C49 \\sim C50 \\sim C44 \\sim C45 \\sim C48 \\sim C46 \\sim C47: within 2A with
sigma of 0.01 and sigma for terminal atoms of 0.02 within 2A
3. Others
 Fixed Sof: C50(0.5) H50A(0.5) H50B(0.5) H50C(0.5) C44(0.5) C49(0.5) H49(0.5)
 C48(0.5) H48(0.5) C47(0.5) H47(0.5) C46(0.5) H46(0.5) C45(0.5) H45(0.5)
4.a Free rotating group:
 C50(C44,C49,C48,C47,C46,C45)
4.b Ternary CH refined with riding coordinates:
 C8(H8), C11(H11), C12(H12), C16(H16)
4.c Aromatic/amide H refined with riding coordinates:
 C5(H5), C6(H6), C7(H7), C9(H9), C10(H10), C13(H13), C14(H14), C15(H15),
 C17(H17), C18(H18), C19(H19), C20(H20), C21(H21), C22(H22), C23(H23), C24(H24),
  C25(H25), C26(H26), C27(H27), C28(H28), C29(H29), C30(H30), C31(H31),
 C32(H32), C33(H33), C34(H34), C35(H35), C36(H36), C38(H38), C39(H39), C40(H40),
  C41(H41), C42(H42), C49(H49), C48(H48), C47(H47), C46(H46), C45(H45)
4.d Idealised Me refined as rotating group:
 C43(H43A,H43B,H43C), C50(H50A,H50B,H50C)
;
_olex2_submission_special_instructions 'No special instructions were received'
_oxdiff_exptl_absorpt_empirical_details
;
Empirical correction (ABSPACK) includes:
- Absorption correction using spherical harmonics
- Frame scaling
;
_oxdiff_exptl_absorpt_empirical_full_max 3.554
_oxdiff_exptl_absorpt_empirical_full_min 0.568

loop_
_space_group_symop_operation_xyz
'x, y, z'
'-x, y+1/2, -z+1/2'
'-x, -y, -z'
'x, -y-1/2, z-1/2'

loop_
_atom_site_label
_atom_site_type_symbol
_atom_site_fract_x
_atom_site_fract_y
_atom_site_fract_z
_atom_site_U_iso_or_equiv
_atom_site_adp_type
_atom_site_occupancy
_atom_site_site_symmetry_order
_atom_site_calc_flag
_atom_site_refinement_flags_posn
_atom_site_refinement_flags_adp
_atom_site_refinement_flags_occupancy
_atom_site_disorder_assembly
_atom_site_disorder_group
Ce1 Ce 0.52669(2) 0.80785(2) 0.40859(2) 0.01880(6) Uani 1 1 d . . . . .
Ce2 Ce 0.04930(2) 0.82389(2) 0.65148(2) 0.01884(6) Uani 1 1 d . . . . .
N1 N 0.3266(4) 0.71160(17) 0.44638(11) 0.0327(6) Uani 1 1 d . . . . .
N2 N 0.0807(4) 0.72969(16) 0.58731(11) 0.0342(7) Uani 1 1 d . . . . .
C1 C 0.2358(5) 0.68388(18) 0.47438(13) 0.0302(7) Uani 1 1 d . . . . .
C2 C 0.1043(4) 0.69434(18) 0.55137(13) 0.0297(7) Uani 1 1 d . . . . .
C3 C 0.1313(5) 0.6519(2) 0.50952(13) 0.0328(7) Uani 1 1 d . . . . .
C4 C 0.0629(5) 0.5748(2) 0.50483(13) 0.0384(9) Uani 1 1 d . . . . .
C5 C 0.0747(6) 0.5348(2) 0.46035(13) 0.0441(10) Uani 1 1 d . . . . .
H5 H 0.125798 0.558374 0.432788 0.053 Uiso 1 1 calc R U . . .
C6 C 0.0135(6) 0.4621(2) 0.45584(14) 0.0465(11) Uani 1 1 d . . . . .
H6 H 0.023533 0.436380 0.425173 0.056 Uiso 1 1 calc R U . . .
C7 C 0.8055(4) 0.8404(3) 0.46699(13) 0.0373(8) Uani 1 1 d . . . . .
H7 H 0.908193 0.836705 0.450296 0.045 Uiso 1 1 calc R U . . .
C8 C 0.7272(5) 0.7814(2) 0.49190(13) 0.0366(8) Uani 1 1 d . . . . .
H8 H 0.778859 0.731547 0.500835 0.044 Uiso 1 1 calc R U . . .
C9 C 0.5791(5) 0.8102(2) 0.51159(12) 0.0302(7) Uani 1 1 d . . . . .
H9 H 0.500818 0.782191 0.530300 0.036 Uiso 1 1 calc R U . . .
C10 C 0.5676(4) 0.8871(2) 0.49876(11) 0.0273(7) Uani 1 1 d . . . . .
H10 H 0.480416 0.920687 0.507479 0.033 Uiso 1 1 calc R U . . .
C11 C 0.7081(4) 0.9063(2) 0.47056(11) 0.0319(8) Uani 1 1 d . . . . .
H11 H 0.744339 0.959136 0.462030 0.038 Uiso 1 1 calc R U . . .
C12 C 0.4032(4) 0.9272(2) 0.34976(12) 0.0308(7) Uani 1 1 d . . . . .
H12 H 0.469079 0.957304 0.325488 0.037 Uiso 1 1 calc R U . . .
C13 C 0.2985(4) 0.8658(2) 0.33790(13) 0.0326(7) Uani 1 1 d . . . . .
H13 H 0.294155 0.839804 0.307185 0.039 Uiso 1 1 calc R U . . .
C14 C 0.2025(4) 0.8499(2) 0.37912(14) 0.0333(7) Uani 1 1 d . . . . .
H14 H 0.121643 0.810863 0.381512 0.040 Uiso 1 1 calc R U . . .
C15 C 0.2462(4) 0.9017(2) 0.41676(13) 0.0319(7) Uani 1 1 d . . . . .
H15 H 0.200197 0.903720 0.448931 0.038 Uiso 1 1 calc R U . . .
C16 C 0.3689(4) 0.94951(19) 0.39823(12) 0.0290(7) Uani 1 1 d . . . . .
H16 H 0.406378 0.998141 0.413864 0.035 Uiso 1 1 calc R U . . .
C17 C 0.7779(5) 0.7739(3) 0.34087(14) 0.0393(9) Uani 1 1 d . . . . .
H17 H 0.856961 0.813446 0.337083 0.047 Uiso 1 1 calc R U . . .
C18 C 0.7864(5) 0.7132(3) 0.37469(15) 0.0424(9) Uani 1 1 d . . . . .
H18 H 0.873781 0.703822 0.397361 0.051 Uiso 1 1 calc R U . . .
C19 C 0.6431(6) 0.6687(2) 0.36909(17) 0.0468(10) Uani 1 1 d . . . . .
H19 H 0.615850 0.624526 0.387585 0.056 Uiso 1 1 calc R U . . .
C20 C 0.5474(5) 0.7013(3) 0.33120(15) 0.0437(10) Uani 1 1 d . . . . .
H20 H 0.443991 0.683004 0.319530 0.052 Uiso 1 1 calc R U . . .
C21 C 0.6312(5) 0.7653(3) 0.31378(13) 0.0424(9) Uani 1 1 d . . . . .
H21 H 0.594859 0.797720 0.287865 0.051 Uiso 1 1 calc R U . . .
C22 C 0.2134(4) 0.9567(2) 0.63938(13) 0.0316(7) Uani 1 1 d . . . . .
H22 H 0.260811 0.976844 0.668706 0.038 Uiso 1 1 calc R U . . .
C23 C 0.2907(4) 0.9060(2) 0.60663(13) 0.0302(7) Uani 1 1 d . . . . .
H23 H 0.398758 0.885549 0.610081 0.036 Uiso 1 1 calc R U . . .
C24 C 0.1802(5) 0.89079(19) 0.56803(12) 0.0311(7) Uani 1 1 d . . . . .
H24 H 0.200483 0.858771 0.540464 0.037 Uiso 1 1 calc R U . . .
C25 C 0.0341(4) 0.9313(2) 0.57727(13) 0.0313(7) Uani 1 1 d . . . . .
H25 H -0.062282 0.930909 0.557209 0.038 Uiso 1 1 calc R U . . .
C26 C 0.0549(4) 0.97252(19) 0.62143(13) 0.0300(7) Uani 1 1 d . . . . .
H26 H -0.024206 1.005128 0.636303 0.036 Uiso 1 1 calc R U . . .
C27 C -0.2526(4) 0.8810(2) 0.67457(13) 0.0334(8) Uani 1 1 d . . . . .
H27 H -0.255518 0.933870 0.681967 0.040 Uiso 1 1 calc R U . . .
C28 C -0.2270(4) 0.8219(2) 0.70856(13) 0.0300(7) Uani 1 1 d . . . . .
H28 H -0.209592 0.827787 0.743024 0.036 Uiso 1 1 calc R U . . .
C29 C -0.2314(4) 0.7528(2) 0.68299(13) 0.0323(7) Uani 1 1 d . . . . .
H29 H -0.216521 0.703655 0.696905 0.039 Uiso 1 1 calc R U . . .
C30 C -0.2619(4) 0.7693(2) 0.63249(13) 0.0341(8) Uani 1 1 d . . . . .
H30 H -0.272721 0.733143 0.606601 0.041 Uiso 1 1 calc R U . . .
C31 C -0.2733(4) 0.8484(2) 0.62786(13) 0.0341(8) Uani 1 1 d . . . . .
H31 H -0.291893 0.875455 0.598013 0.041 Uiso 1 1 calc R U . . .
C32 C 0.1945(6) 0.8149(3) 0.74147(16) 0.0518(12) Uani 1 1 d . . . . .
H32 H 0.163650 0.854867 0.763189 0.062 Uiso 1 1 calc R U . . .
C33 C 0.3280(5) 0.8155(3) 0.70862(18) 0.0509(12) Uani 1 1 d . . . . .
H33 H 0.406256 0.855384 0.704997 0.061 Uiso 1 1 calc R U . . .
C34 C 0.3260(5) 0.7482(3) 0.68253(16) 0.0497(11) Uani 1 1 d . . . . .
H34 H 0.401792 0.734007 0.657485 0.060 Uiso 1 1 calc R U . . .
C35 C 0.1944(6) 0.7045(2) 0.69902(17) 0.0459(10) Uani 1 1 d . . . . .
H35 H 0.163980 0.655721 0.686856 0.055 Uiso 1 1 calc R U . . .
C36 C 0.1148(5) 0.7442(3) 0.73628(14) 0.0443(10) Uani 1 1 d . . . . .
H36 H 0.023157 0.726695 0.754918 0.053 Uiso 1 1 calc R U . . .
C37 C -0.2705(5) 0.5239(2) 0.70693(13) 0.0400(8) Uani 1 1 d . . . . .
C38 C -0.1694(6) 0.5522(2) 0.74405(15) 0.0484(10) Uani 1 1 d . . . . .
H38 H -0.215616 0.584182 0.768666 0.058 Uiso 1 1 calc R U . . .
C39 C -0.0044(6) 0.5350(3) 0.74604(18) 0.0570(13) Uani 1 1 d . . . . .
H39 H 0.062326 0.555120 0.771831 0.068 Uiso 1 1 calc R U . . .
C40 C 0.0649(6) 0.4887(3) 0.7107(2) 0.0629(15) Uani 1 1 d . . . . .
H40 H 0.178870 0.476182 0.712211 0.075 Uiso 1 1 calc R U . . .
C41 C -0.0327(6) 0.4607(3) 0.67302(17) 0.0561(12) Uani 1 1 d . . . . .
H41 H 0.014732 0.429588 0.648127 0.067 Uiso 1 1 calc R U . . .
C42 C -0.2000(5) 0.4778(3) 0.67142(14) 0.0460(10) Uani 1 1 d . . . . .
H42 H -0.266664 0.457706 0.645641 0.055 Uiso 1 1 calc R U . . .
C43 C -0.4523(6) 0.5414(4) 0.7061(2) 0.0647(14) Uani 1 1 d . . . . .
H43A H -0.503258 0.522927 0.736539 0.097 Uiso 1 1 calc R U . . .
H43B H -0.503742 0.516152 0.677671 0.097 Uiso 1 1 calc R U . . .
H43C H -0.468412 0.596576 0.703391 0.097 Uiso 1 1 calc R U . . .
C50 C 0.4768(16) 0.4286(8) 0.4512(3) 0.106(5) Uani 0.5 1 d G U P A -1
H50A H 0.364197 0.423317 0.438363 0.159 Uiso 0.5 1 calc R U P A -1
H50B H 0.517379 0.378736 0.462103 0.159 Uiso 0.5 1 calc R U P A -1
H50C H 0.548909 0.448410 0.425261 0.159 Uiso 0.5 1 calc R U P A -1
C44 C 0.4768(11) 0.4829(6) 0.4943(3) 0.102(4) Uani 0.5 1 d G U P A -1
C49 C 0.5784(13) 0.5468(6) 0.4948(4) 0.098(4) Uani 0.5 1 d G U P A -1
H49 H 0.648273 0.556340 0.467396 0.117 Uiso 0.5 1 calc R U P A -1
C48 C 0.5801(14) 0.5966(6) 0.5340(5) 0.106(4) Uani 0.5 1 d G U P A -1
H48 H 0.650372 0.639938 0.533597 0.127 Uiso 0.5 1 calc R U P A -1
C47 C 0.4783(14) 0.5831(6) 0.5743(4) 0.099(4) Uani 0.5 1 d G U P A -1
H47 H 0.478920 0.616988 0.601567 0.119 Uiso 0.5 1 calc R U P A -1
C46 C 0.3763(13) 0.5200(7) 0.5744(3) 0.102(3) Uani 0.5 1 d G U P A -1
H46 H 0.306133 0.510844 0.601784 0.123 Uiso 0.5 1 calc R U P A -1
C45 C 0.3755(10) 0.4703(6) 0.5350(3) 0.098(3) Uani 0.5 1 d G U P A -1
H45 H 0.305178 0.427000 0.535574 0.118 Uiso 0.5 1 calc R U P A -1

loop_
_atom_site_aniso_label
_atom_site_aniso_U_11
_atom_site_aniso_U_22
_atom_site_aniso_U_33
_atom_site_aniso_U_23
_atom_site_aniso_U_13
_atom_site_aniso_U_12
Ce1 0.01817(9) 0.02290(9) 0.01533(9) -0.00109(5) 0.00228(6) -0.00216(6)
Ce2 0.01749(9) 0.02130(9) 0.01775(9) 0.00083(5) 0.00195(6) -0.00082(5)
N1 0.0375(16) 0.0272(14) 0.0335(15) 0.0022(12) 0.0054(13) -0.0085(12)
N2 0.0437(17) 0.0241(14) 0.0350(15) -0.0052(12) 0.0102(13) -0.0061(12)
C1 0.0373(19) 0.0213(15) 0.0319(18) -0.0028(12) -0.0013(15) -0.0042(13)
C2 0.0342(18) 0.0215(15) 0.0333(18) -0.0006(13) 0.0054(14) -0.0072(13)
C3 0.043(2) 0.0261(16) 0.0295(17) -0.0032(13) 0.0103(15) -0.0102(15)
C4 0.057(2) 0.0269(17) 0.0316(17) -0.0067(14) 0.0169(17) -0.0185(16)
C5 0.070(3) 0.035(2) 0.0268(17) -0.0067(14) 0.0216(18) -0.0212(19)
C6 0.075(3) 0.038(2) 0.0264(17) -0.0123(15) 0.0208(18) -0.024(2)
C7 0.0208(16) 0.064(2) 0.0270(17) -0.0117(17) -0.0015(13) -0.0041(16)
C8 0.042(2) 0.039(2) 0.0283(17) -0.0046(14) -0.0115(15) 0.0101(16)
C9 0.0362(19) 0.0350(18) 0.0193(15) 0.0014(12) 0.0003(14) -0.0051(14)
C10 0.0319(17) 0.0325(17) 0.0175(14) -0.0049(12) 0.0012(12) -0.0033(13)
C11 0.0347(19) 0.0376(19) 0.0235(16) -0.0027(13) 0.0011(14) -0.0149(14)
C12 0.0305(17) 0.0328(17) 0.0291(16) 0.0079(13) -0.0039(13) -0.0004(14)
C13 0.0302(17) 0.0394(19) 0.0281(16) -0.0031(14) -0.0145(14) 0.0034(14)
C14 0.0181(15) 0.0329(18) 0.049(2) 0.0048(15) -0.0048(14) -0.0020(13)
C15 0.0284(17) 0.0351(18) 0.0323(17) 0.0011(14) 0.0018(14) 0.0070(14)
C16 0.0308(17) 0.0228(15) 0.0334(17) 0.0018(13) -0.0078(13) 0.0030(13)
C17 0.0272(17) 0.057(2) 0.0334(18) -0.0091(17) 0.0084(15) 0.0039(17)
C18 0.0345(19) 0.052(2) 0.041(2) -0.0165(18) -0.0027(16) 0.0157(17)
C19 0.057(3) 0.034(2) 0.050(2) -0.0143(17) 0.006(2) 0.0077(18)
C20 0.036(2) 0.061(3) 0.0339(19) -0.0240(18) 0.0000(16) 0.0031(18)
C21 0.036(2) 0.070(3) 0.0206(16) -0.0087(17) 0.0064(15) 0.0084(19)
C22 0.0353(18) 0.0280(17) 0.0314(17) -0.0010(13) 0.0006(14) -0.0116(14)
C23 0.0213(15) 0.0311(17) 0.0384(18) 0.0089(14) 0.0065(13) -0.0030(13)
C24 0.0419(19) 0.0283(16) 0.0231(15) 0.0030(12) 0.0140(14) -0.0076(14)
C25 0.0296(17) 0.0351(18) 0.0292(16) 0.0121(14) 0.0016(13) -0.0053(14)
C26 0.0285(16) 0.0241(15) 0.0375(18) 0.0030(13) 0.0094(14) -0.0008(13)
C27 0.0221(16) 0.0403(19) 0.0378(19) 0.0057(15) 0.0083(14) 0.0040(14)
C28 0.0204(16) 0.044(2) 0.0252(16) 0.0043(13) 0.0047(13) -0.0008(13)
C29 0.0216(15) 0.0392(19) 0.0361(18) 0.0117(15) 0.0019(13) -0.0066(14)
C30 0.0219(16) 0.049(2) 0.0316(17) 0.0002(15) -0.0021(13) -0.0132(15)
C31 0.0193(15) 0.052(2) 0.0310(17) 0.0155(16) -0.0006(13) -0.0033(15)
C32 0.055(3) 0.067(3) 0.034(2) -0.0072(18) -0.021(2) 0.022(2)
C33 0.028(2) 0.066(3) 0.059(3) 0.028(2) -0.0183(19) -0.0113(18)
C34 0.0319(19) 0.071(3) 0.047(2) 0.023(2) 0.0087(17) 0.026(2)
C35 0.048(2) 0.035(2) 0.055(3) 0.0160(18) -0.009(2) 0.0076(17)
C36 0.0288(18) 0.072(3) 0.0323(19) 0.0270(19) 0.0035(15) 0.0059(18)
C37 0.049(2) 0.041(2) 0.0296(18) 0.0064(15) 0.0067(16) 0.0020(17)
C38 0.071(3) 0.039(2) 0.036(2) 0.0083(16) -0.0020(19) -0.008(2)
C39 0.061(3) 0.056(3) 0.053(3) 0.022(2) -0.014(2) -0.026(2)
C40 0.036(2) 0.082(4) 0.071(3) 0.046(3) -0.002(2) -0.003(2)
C41 0.055(3) 0.068(3) 0.046(2) 0.016(2) 0.015(2) 0.017(2)
C42 0.047(2) 0.060(3) 0.0307(19) 0.0063(17) 0.0034(17) 0.006(2)
C43 0.052(3) 0.082(4) 0.060(3) -0.002(3) 0.007(2) 0.022(3)
C50 0.076(8) 0.169(14) 0.074(8) 0.066(9) 0.026(7) 0.058(9)
C44 0.093(8) 0.121(9) 0.092(7) 0.037(7) 0.001(6) 0.036(7)
C49 0.098(8) 0.099(8) 0.097(8) 0.039(7) 0.014(7) 0.030(6)
C48 0.111(9) 0.101(8) 0.105(8) 0.034(7) 0.007(7) 0.024(7)
C47 0.113(8) 0.100(8) 0.085(7) 0.025(7) 0.002(7) 0.022(7)
C46 0.115(8) 0.105(8) 0.087(7) 0.025(6) -0.009(7) 0.010(7)
C45 0.110(8) 0.111(8) 0.073(6) 0.040(6) -0.001(6) 0.021(7)

loop_
_atom_type_symbol
_atom_type_description
_atom_type_scat_dispersion_real
_atom_type_scat_dispersion_imag
_atom_type_scat_source
C C 0.0181 0.0091 'International Tables Vol C Tables 4.2.6.8 and 6.1.1.4'
H H 0.0000 0.0000 'International Tables Vol C Tables 4.2.6.8 and 6.1.1.4'
Ce Ce -1.8482 9.6596 'International Tables Vol C Tables 4.2.6.8 and 6.1.1.4'
N N 0.0311 0.0180 'International Tables Vol C Tables 4.2.6.8 and 6.1.1.4'

loop_
_geom_angle_atom_site_label_1
_geom_angle_atom_site_label_2
_geom_angle_atom_site_label_3
_geom_angle
_geom_angle_site_symmetry_1
_geom_angle_site_symmetry_3
_geom_angle_publ_flag
N1 Ce1 C7 114.67(11) . . ?
N1 Ce1 C8 86.24(11) . . ?
N1 Ce1 C9 72.96(10) . . ?
N1 Ce1 C11 119.74(9) . . ?
N1 Ce1 C12 119.61(10) . . ?
N1 Ce1 C15 80.97(11) . . ?
N1 Ce1 C16 109.66(10) . . ?
N1 Ce1 C17 125.64(12) . . ?
N1 Ce1 C19 78.07(12) . . ?
N1 Ce1 C20 84.18(12) . . ?
N1 Ce1 C21 112.56(12) . . ?
C7 Ce1 C8 28.61(12) . . ?
C7 Ce1 C9 47.34(11) . . ?
C7 Ce1 C11 28.87(12) . . ?
C7 Ce1 C12 116.81(12) . . ?
C7 Ce1 C15 118.91(11) . . ?
C7 Ce1 C19 96.93(13) . . ?
C7 Ce1 C20 120.32(12) . . ?
C8 Ce1 C9 28.90(11) . . ?
C8 Ce1 C11 47.57(11) . . ?
C8 Ce1 C19 88.24(12) . . ?
C8 Ce1 C20 116.91(12) . . ?
C9 Ce1 C19 109.71(12) . . ?
C11 Ce1 C9 47.60(10) . . ?
C11 Ce1 C19 125.52(13) . . ?
C12 Ce1 C8 141.27(11) . . ?
C12 Ce1 C9 127.00(10) . . ?
C12 Ce1 C11 93.72(11) . . ?
C12 Ce1 C15 47.43(10) . . ?
C12 Ce1 C19 123.11(12) . . ?
C12 Ce1 C20 95.40(12) . . ?
C15 Ce1 C8 119.79(11) . . ?
C15 Ce1 C9 91.88(11) . . ?
C15 Ce1 C11 90.77(11) . . ?
C15 Ce1 C19 143.58(12) . . ?
C15 Ce1 C20 119.81(12) . . ?
C16 Ce1 C7 103.91(11) . . ?
C16 Ce1 C8 119.14(10) . . ?
C16 Ce1 C9 98.81(10) . . ?
C16 Ce1 C11 75.69(10) . . ?
C16 Ce1 C12 28.82(10) . . ?
C16 Ce1 C15 28.73(10) . . ?
C16 Ce1 C19 151.42(12) . . ?
C16 Ce1 C20 122.79(12) . . ?
C17 Ce1 C7 80.16(11) . . ?
C17 Ce1 C8 94.15(11) . . ?
C17 Ce1 C9 122.85(11) . . ?
C17 Ce1 C11 98.18(11) . . ?
C17 Ce1 C12 92.54(11) . . ?
C17 Ce1 C15 139.61(11) . . ?
C17 Ce1 C16 116.90(12) . . ?
C17 Ce1 C19 47.68(13) . . ?
C17 Ce1 C20 47.72(12) . . ?
C17 Ce1 C21 28.92(11) . . ?
C20 Ce1 C9 137.49(12) . . ?
C20 Ce1 C11 144.97(11) . . ?
C20 Ce1 C19 28.85(13) . . ?
C21 Ce1 C7 108.99(11) . . ?
C21 Ce1 C8 121.02(11) . . ?
C21 Ce1 C9 149.74(11) . . ?
C21 Ce1 C11 123.37(11) . . ?
C21 Ce1 C12 77.70(12) . . ?
C21 Ce1 C15 118.21(11) . . ?
C21 Ce1 C16 106.37(12) . . ?
C21 Ce1 C19 47.38(14) . . ?
C21 Ce1 C20 28.73(14) . . ?
N2 Ce2 C22 116.78(10) . . ?
N2 Ce2 C23 87.91(11) . . ?
N2 Ce2 C26 115.94(10) . . ?
N2 Ce2 C27 121.03(11) . . ?
N2 Ce2 C28 119.26(11) . . ?
N2 Ce2 C29 90.12(11) . . ?
N2 Ce2 C31 92.39(12) . . ?
N2 Ce2 C32 124.22(13) . . ?
N2 Ce2 C33 106.40(15) . . ?
N2 Ce2 C34 78.51(14) . . ?
N2 Ce2 C35 76.56(13) . . ?
C22 Ce2 C23 30.05(11) . . ?
C22 Ce2 C26 29.81(11) . . ?
C22 Ce2 C27 98.78(11) . . ?
C22 Ce2 C28 119.00(11) . . ?
C22 Ce2 C29 147.27(11) . . ?
C22 Ce2 C31 107.87(11) . . ?
C22 Ce2 C32 86.98(14) . . ?
C22 Ce2 C33 73.17(12) . . ?
C22 Ce2 C34 93.10(14) . . ?
C22 Ce2 C35 120.61(13) . . ?
C23 Ce2 C26 49.33(10) . . ?
C23 Ce2 C28 148.62(11) . . ?
C23 Ce2 C29 169.10(10) . . ?
C23 Ce2 C31 120.13(10) . . ?
C23 Ce2 C33 71.88(12) . . ?
C23 Ce2 C34 78.81(12) . . ?
C23 Ce2 C35 108.04(12) . . ?
C26 Ce2 C33 101.87(12) . . ?
C26 Ce2 C34 122.77(13) . . ?
C27 Ce2 C23 123.79(11) . . ?
C27 Ce2 C26 74.47(11) . . ?
C27 Ce2 C28 29.88(10) . . ?
C27 Ce2 C29 49.19(12) . . ?
C27 Ce2 C31 29.82(12) . . ?
C27 Ce2 C33 129.07(14) . . ?
C27 Ce2 C34 147.67(11) . . ?
C27 Ce2 C35 124.18(13) . . ?
C28 Ce2 C26 101.30(10) . . ?
C28 Ce2 C29 29.66(11) . . ?
C28 Ce2 C33 110.78(13) . . ?
C28 Ce2 C34 119.47(11) . . ?
C28 Ce2 C35 94.30(12) . . ?
C29 Ce2 C26 122.93(11) . . ?
C29 Ce2 C33 118.92(12) . . ?
C29 Ce2 C34 111.29(13) . . ?
C31 Ce2 C26 78.23(11) . . ?
C31 Ce2 C28 49.20(10) . . ?
C31 Ce2 C29 49.23(10) . . ?
C31 Ce2 C33 158.53(14) . . ?
C31 Ce2 C34 159.00(14) . . ?
C31 Ce2 C35 130.16(13) . . ?
C32 Ce2 C23 97.05(15) . . ?
C32 Ce2 C26 108.44(13) . . ?
C32 Ce2 C27 101.68(13) . . ?
C32 Ce2 C28 80.95(14) . . ?
C32 Ce2 C29 92.92(14) . . ?
C32 Ce2 C31 129.39(13) . . ?
C32 Ce2 C33 29.84(15) . . ?
C32 Ce2 C34 48.84(14) . . ?
C32 Ce2 C35 49.01(14) . . ?
C34 Ce2 C33 29.16(15) . . ?
C35 Ce2 C26 150.17(13) . . ?
C35 Ce2 C29 81.88(13) . . ?
C35 Ce2 C33 48.50(14) . . ?
C35 Ce2 C34 29.43(14) . . ?
C1 N1 Ce1 159.9(3) . . ?
C2 N2 Ce2 168.6(3) . . ?
N1 C1 C3 177.6(4) . . ?
N2 C2 C3 179.2(4) . . ?
C1 C3 C4 122.8(3) . . ?
C2 C3 C1 116.4(3) . . ?
C2 C3 C4 120.7(3) . . ?
C5 C4 C3 120.7(3) . . ?
C6 C4 C3 122.0(3) 3_566 . ?
C6 C4 C5 117.3(3) 3_566 . ?
C6 C5 C4 121.1(3) . . ?
C5 C6 C4 121.6(3) . 3_566 ?
C8 C7 Ce1 75.8(2) . . ?
C8 C7 C11 108.9(3) . . ?
C11 C7 Ce1 75.88(19) . . ?
C7 C8 Ce1 75.6(2) . . ?
C7 C8 C9 107.9(3) . . ?
C9 C8 Ce1 75.8(2) . . ?
C8 C9 Ce1 75.26(19) . . ?
C10 C9 Ce1 76.00(18) . . ?
C10 C9 C8 108.0(3) . . ?
C9 C10 Ce1 75.36(19) . . ?
C9 C10 C11 108.2(3) . . ?
C11 C10 Ce1 75.09(18) . . ?
C7 C11 Ce1 75.3(2) . . ?
C7 C11 C10 107.1(3) . . ?
C10 C11 Ce1 75.94(18) . . ?
C13 C12 Ce1 76.8(2) . . ?
C16 C12 Ce1 75.38(19) . . ?
C16 C12 C13 107.9(3) . . ?
C12 C13 Ce1 74.37(18) . . ?
C14 C13 Ce1 75.56(19) . . ?
C14 C13 C12 107.9(3) . . ?
C13 C14 Ce1 76.11(19) . . ?
C13 C14 C15 108.2(3) . . ?
C15 C14 Ce1 74.63(19) . . ?
C14 C15 Ce1 76.5(2) . . ?
C16 C15 Ce1 75.40(19) . . ?
C16 C15 C14 107.7(3) . . ?
C12 C16 Ce1 75.80(19) . . ?
C15 C16 Ce1 75.88(19) . . ?
C15 C16 C12 108.2(3) . . ?
C18 C17 Ce1 76.7(2) . . ?
C21 C17 Ce1 75.6(2) . . ?
C21 C17 C18 107.4(4) . . ?
C17 C18 Ce1 74.5(2) . . ?
C19 C18 Ce1 75.4(2) . . ?
C19 C18 C17 108.1(4) . . ?
C18 C19 Ce1 75.9(2) . . ?
C18 C19 C20 107.8(4) . . ?
C20 C19 Ce1 75.0(2) . . ?
C19 C20 Ce1 76.1(2) . . ?
C21 C20 Ce1 75.4(2) . . ?
C21 C20 C19 107.9(4) . . ?
C17 C21 Ce1 75.5(2) . . ?
C20 C21 Ce1 75.9(2) . . ?
C20 C21 C17 108.8(4) . . ?
C23 C22 Ce2 75.51(19) . . ?
C26 C22 Ce2 76.27(19) . . ?
C26 C22 C23 108.4(3) . . ?
C22 C23 Ce2 74.44(19) . . ?
C24 C23 Ce2 76.97(18) . . ?
C24 C23 C22 107.9(3) . . ?
C23 C24 Ce2 73.44(18) . . ?
C23 C24 C25 107.9(3) . . ?
C25 C24 Ce2 75.14(18) . . ?
C24 C25 Ce2 75.42(19) . . ?
C24 C25 C26 108.3(3) . . ?
C26 C25 Ce2 74.16(19) . . ?
C22 C26 Ce2 73.92(19) . . ?
C22 C26 C25 107.5(3) . . ?
C25 C26 Ce2 76.13(19) . . ?
C28 C27 Ce2 75.3(2) . . ?
C31 C27 Ce2 75.3(2) . . ?
C31 C27 C28 108.0(3) . . ?
C27 C28 Ce2 74.79(19) . . ?
C29 C28 Ce2 75.46(19) . . ?
C29 C28 C27 108.2(3) . . ?
C28 C29 Ce2 74.87(19) . . ?
C28 C29 C30 107.8(3) . . ?
C30 C29 Ce2 75.44(18) . . ?
C29 C30 Ce2 74.50(18) . . ?
C31 C30 Ce2 74.32(19) . . ?
C31 C30 C29 107.4(3) . . ?
C27 C31 Ce2 74.92(19) . . ?
C30 C31 Ce2 76.06(19) . . ?
C30 C31 C27 108.5(3) . . ?
C33 C32 Ce2 76.2(2) . . ?
C33 C32 C36 107.3(4) . . ?
C36 C32 Ce2 76.3(2) . . ?
C32 C33 Ce2 74.0(2) . . ?
C34 C33 Ce2 75.4(2) . . ?
C34 C33 C32 108.2(4) . . ?
C33 C34 Ce2 75.5(2) . . ?
C33 C34 C35 108.5(4) . . ?
C35 C34 Ce2 74.9(2) . . ?
C34 C35 Ce2 75.7(2) . . ?
C36 C35 Ce2 76.0(2) . . ?
C36 C35 C34 108.4(4) . . ?
C32 C36 Ce2 73.8(2) . . ?
C35 C36 Ce2 74.6(2) . . ?
C35 C36 C32 107.6(4) . . ?
C38 C37 C43 120.9(4) . . ?
C42 C37 C38 118.1(4) . . ?
C42 C37 C43 121.0(4) . . ?
C39 C38 C37 121.5(5) . . ?
C38 C39 C40 120.1(4) . . ?
C39 C40 C41 119.5(4) . . ?
C40 C41 C42 120.1(5) . . ?
C37 C42 C41 120.7(4) . . ?
C49 C44 C50 121.1 . . ?
C49 C44 C45 117.9 . . ?
C45 C44 C50 120.9 . . ?
C48 C49 C44 121.7 . . ?
C49 C48 C47 119.5 . . ?
C46 C47 C48 119.7 . . ?
C45 C46 C47 120.4 . . ?
C46 C45 C44 120.8 . . ?

loop_
_geom_bond_atom_site_label_1
_geom_bond_atom_site_label_2
_geom_bond_distance
_geom_bond_site_symmetry_2
_geom_bond_publ_flag
Ce1 N1 2.558(3) . ?
Ce1 C7 2.813(3) . ?
Ce1 C8 2.816(3) . ?
Ce1 C9 2.823(3) . ?
Ce1 C11 2.821(3) . ?
Ce1 C12 2.815(3) . ?
Ce1 C15 2.816(3) . ?
Ce1 C16 2.810(3) . ?
Ce1 C17 2.809(3) . ?
Ce1 C19 2.831(4) . ?
Ce1 C20 2.817(4) . ?
Ce1 C21 2.810(3) . ?
Ce2 N2 2.414(3) . ?
Ce2 C22 2.705(3) . ?
Ce2 C23 2.718(3) . ?
Ce2 C26 2.734(3) . ?
Ce2 C27 2.718(3) . ?
Ce2 C28 2.724(3) . ?
Ce2 C29 2.732(3) . ?
Ce2 C31 2.722(3) . ?
Ce2 C32 2.710(4) . ?
Ce2 C33 2.738(4) . ?
Ce2 C34 2.736(4) . ?
Ce2 C35 2.725(4) . ?
N1 C1 1.165(5) . ?
N2 C2 1.171(5) . ?
C1 C3 1.394(5) . ?
C2 C3 1.375(5) . ?
C3 C4 1.469(5) . ?
C4 C5 1.398(5) . ?
C4 C6 1.394(5) 3_566 ?
C5 C6 1.375(5) . ?
C7 C8 1.391(6) . ?
C7 C11 1.404(6) . ?
C8 C9 1.407(5) . ?
C9 C10 1.399(5) . ?
C10 C11 1.414(5) . ?
C12 C13 1.408(5) . ?
C12 C16 1.400(5) . ?
C13 C14 1.391(5) . ?
C14 C15 1.412(5) . ?
C15 C16 1.396(5) . ?
C17 C18 1.408(6) . ?
C17 C21 1.403(5) . ?
C18 C19 1.406(6) . ?
C19 C20 1.407(6) . ?
C20 C21 1.396(7) . ?
C22 C23 1.406(5) . ?
C22 C26 1.399(5) . ?
C23 C24 1.401(5) . ?
C24 C25 1.403(5) . ?
C25 C26 1.409(5) . ?
C27 C28 1.403(5) . ?
C27 C31 1.400(5) . ?
C28 C29 1.397(5) . ?
C29 C30 1.420(5) . ?
C30 C31 1.397(6) . ?
C32 C33 1.403(7) . ?
C32 C36 1.407(7) . ?
C33 C34 1.378(7) . ?
C34 C35 1.388(7) . ?
C35 C36 1.387(7) . ?
C37 C38 1.388(6) . ?
C37 C42 1.382(6) . ?
C37 C43 1.504(6) . ?
C38 C39 1.371(7) . ?
C39 C40 1.378(8) . ?
C40 C41 1.380(8) . ?
C41 C42 1.388(6) . ?
C50 C44 1.5058 . ?
C44 C49 1.3922 . ?
C44 C45 1.3948 . ?
C49 C48 1.3772 . ?
C48 C47 1.3899 . ?
C47 C46 1.3815 . ?
C46 C45 1.3801 . ?
